data_4111809
loop_
_publ_author_name
'Christopher A. Bradley'
'Emil Lobkovsky'
'Ivan Keresztes'
'Paul J. Chirik'

_publ_section_title
;
 Ligand-Induced Haptotropic Rearrangements in Bis(indenyl)zirconium
 Sandwich Complexes
;
_journal_name_full 'Journal of the American Chemical Society'
_journal_page_first 10291
_journal_page_last 10304
_journal_paper_doi 10.1021/ja052033q
_journal_volume 127
_journal_year 2005
_chemical_formula_moiety 'C34 H56 O2 Si4 Zr'
_chemical_formula_sum 'C102 H168 O6 Si12 Zr3'
_chemical_formula_weight 2101.10
_chemical_name_systematic
; 
 ? 
;
_space_group_IT_number 14
_symmetry_cell_setting monoclinic
_symmetry_space_group_name_Hall '-P 2ybc'
_symmetry_space_group_name_H-M 'P 1 21/c 1'
_atom_sites_solution_hydrogens mixed
_atom_sites_solution_primary direct
_atom_sites_solution_secondary difmap
_audit_creation_method SHELXL-97
_cell_angle_alpha 90.00
_cell_angle_beta 106.506(3)
_cell_angle_gamma 90.00
_cell_formula_units_Z 4
_cell_length_a 20.7926(17)
_cell_length_b 25.896(2)
_cell_length_c 21.9514(12)
_cell_measurement_reflns_used 4612
_cell_measurement_temperature 173(2)
_cell_measurement_theta_max 24.51
_cell_measurement_theta_min 2.54
_cell_volume 11332.5(14)
_computing_cell_refinement 'Bruker SAINT+'
_computing_data_collection 'Bruker Apex2'
_computing_data_reduction 'Bruker SAINT+'
_computing_molecular_graphics 'Bruker SHELXTL'
_computing_publication_material 'Bruker SHELXTL'
_computing_structure_refinement 'SHELXL-97 (Sheldrick, 1997)'
_computing_structure_solution 'SHELXS-97 (Sheldrick, 1990)'
_diffrn_ambient_temperature 173(2)
_diffrn_measurement_device_type 'Bruker X8 APEX II diffractometer'
_diffrn_measurement_method 'phi and omega scans'
_diffrn_radiation_monochromator graphite
_diffrn_radiation_source 'fine-focus sealed tube'
_diffrn_radiation_type MoK\a
_diffrn_radiation_wavelength 0.71073
_diffrn_reflns_av_R_equivalents 0.0553
_diffrn_reflns_av_sigmaI/netI 0.0735
_diffrn_reflns_limit_h_max 22
_diffrn_reflns_limit_h_min -23
_diffrn_reflns_limit_k_max 29
_diffrn_reflns_limit_k_min -29
_diffrn_reflns_limit_l_max 14
_diffrn_reflns_limit_l_min -24
_diffrn_reflns_number 40487
_diffrn_reflns_theta_max 23.82
_diffrn_reflns_theta_min 1.25
_exptl_absorpt_coefficient_mu 0.445
_exptl_absorpt_correction_T_max 0.9781
_exptl_absorpt_correction_T_min 0.8082
_exptl_absorpt_correction_type 'semiempirical by SADABS'
_exptl_crystal_colour black
_exptl_crystal_density_diffrn 1.231
_exptl_crystal_density_meas 0
_exptl_crystal_description needle
_exptl_crystal_F_000 4464
_exptl_crystal_size_max 0.50
_exptl_crystal_size_mid 0.10
_exptl_crystal_size_min 0.05
_refine_ls_extinction_method none
_refine_ls_goodness_of_fit_ref 0.961
_refine_ls_hydrogen_treatment mixed
_refine_ls_matrix_type full
_refine_ls_number_parameters 1321
_refine_ls_number_reflns 13931
_refine_ls_number_restraints 0
_refine_ls_restrained_S_all 0.961
_refine_ls_R_factor_all 0.0728
_refine_ls_R_factor_gt 0.0363
_refine_ls_shift/su_max 0.777
_refine_ls_shift/su_mean 0.011
_refine_ls_structure_factor_coef Fsqd
_refine_ls_weighting_details 'calc w=1/[\s^2^(Fo^2^)+(0.0320P)^2^+0.0000P] where P=(Fo^2^+2Fc^2^)/3'
_refine_ls_weighting_scheme calc
_refine_ls_wR_factor_gt 0.0714
_refine_ls_wR_factor_ref 0.0812
_reflns_number_gt 9231
_reflns_number_total 13931
_reflns_threshold_expression >2sigma(I)
_cod_data_source_file ja052033qsi20050411_115418.cif
_cod_data_source_block cb55
_cod_original_sg_symbol_H-M P2(1)/c
_cod_database_code 4111809

loop_
_symmetry_equiv_pos_as_xyz
'x, y, z'
'-x, y+1/2, -z+1/2'
'-x, -y, -z'
'x, -y-1/2, z-1/2'

loop_
_atom_site_label
_atom_site_type_symbol
_atom_site_fract_x
_atom_site_fract_y
_atom_site_fract_z
_atom_site_U_iso_or_equiv
_atom_site_adp_type
_atom_site_occupancy
_atom_site_symmetry_multiplicity
_atom_site_calc_flag
_atom_site_refinement_flags
_atom_site_disorder_assembly
_atom_site_disorder_group
Zr1 Zr 0.811323(18) 0.848121(13) 0.957690(18) 0.01902(11) Uani 1 1 d . . .
Si1 Si 0.74518(6) 0.96063(4) 1.05242(6) 0.0299(3) Uani 1 1 d . . .
Si2 Si 0.80608(6) 0.94805(4) 0.81623(6) 0.0259(3) Uani 1 1 d . . .
Si3 Si 0.76602(6) 0.69277(4) 1.07986(6) 0.0272(3) Uani 1 1 d . . .
Si4 Si 0.83245(6) 0.67529(4) 0.84568(6) 0.0255(3) Uani 1 1 d . . .
O1 O 0.87884(12) 0.81827(9) 1.05480(13) 0.0268(7) Uani 1 1 d . . .
O2 O 0.91213(12) 0.81572(8) 0.95043(13) 0.0232(7) Uani 1 1 d . . .
C1 C 0.7574(2) 0.80088(14) 0.8649(2) 0.0223(11) Uani 1 1 d . . .
H1 H 0.7643(16) 0.7982(10) 0.8281(15) 0.000(9) Uiso 1 1 d . . .
C2 C 0.70669(19) 0.83495(14) 0.8714(2) 0.0221(10) Uani 1 1 d . . .
H2 H 0.6920(14) 0.8604(10) 0.8438(14) 0.000(9) Uiso 1 1 d . . .
C3 C 0.68923(19) 0.83824(14) 0.9280(2) 0.0240(11) Uani 1 1 d . . .
H3 H 0.6619(16) 0.8650(11) 0.9341(15) 0.018(10) Uiso 1 1 d . . .
C4 C 0.7207(2) 0.80759(13) 0.9813(2) 0.0221(10) Uani 1 1 d . . .
H4 H 0.7035(18) 0.8089(12) 1.0174(17) 0.033(13) Uiso 1 1 d . . .
C5 C 0.75530(18) 0.76198(12) 0.96801(18) 0.0181(10) Uani 1 1 d . . .
C6 C 0.77336(18) 0.75818(13) 0.90989(19) 0.0184(10) Uani 1 1 d . . .
C7 C 0.80414(18) 0.70912(13) 0.90681(19) 0.0218(10) Uani 1 1 d . . .
C8 C 0.80323(19) 0.68462(15) 0.9641(2) 0.0239(11) Uani 1 1 d . . .
H8 H 0.8179(16) 0.6523(12) 0.9737(15) 0.024(11) Uiso 1 1 d . . .
C9 C 0.77546(19) 0.71559(13) 1.00350(18) 0.0211(10) Uani 1 1 d . . .
C10 C 0.79437(19) 0.93531(12) 1.0005(2) 0.0208(10) Uani 1 1 d . . .
C11 C 0.7700(2) 0.93581(13) 0.9332(2) 0.0207(10) Uani 1 1 d . . .
H11 H 0.7260(19) 0.9410(13) 0.9060(19) 0.045(13) Uiso 1 1 d . . .
C12 C 0.82083(19) 0.93116(12) 0.90138(19) 0.0221(10) Uani 1 1 d . . .
C13 C 0.88274(19) 0.93193(12) 0.9528(2) 0.0205(10) Uani 1 1 d . . .
C14 C 0.8671(2) 0.93436(12) 1.0124(2) 0.0224(10) Uani 1 1 d . . .
C15 C 0.9196(2) 0.93783(14) 1.0685(2) 0.0325(12) Uani 1 1 d . . .
H15 H 0.9129(16) 0.9394(10) 1.1084(15) 0.000(9) Uiso 1 1 d . . .
C16 C 0.9845(2) 0.93818(15) 1.0679(3) 0.0378(13) Uani 1 1 d . . .
H16 H 1.024(2) 0.9422(14) 1.110(2) 0.059(14) Uiso 1 1 d . . .
C17 C 0.9995(2) 0.93504(14) 1.0091(3) 0.0349(13) Uani 1 1 d . . .
H17 H 1.0452(17) 0.9338(12) 1.0076(16) 0.025(11) Uiso 1 1 d . . .
C18 C 0.9508(2) 0.93168(13) 0.9529(2) 0.0265(11) Uani 1 1 d . . .
H18 H 0.9606(16) 0.9308(10) 0.9119(15) 0.009(10) Uiso 1 1 d . . .
C19 C 0.8683(2) 0.82677(14) 1.11588(19) 0.0356(12) Uani 1 1 d . . .
H19A H 0.8721 0.7939 1.1387 0.053 Uiso 1 1 calc R . .
H19B H 0.8234 0.8413 1.1102 0.053 Uiso 1 1 calc R . .
H19C H 0.9021 0.8510 1.1403 0.053 Uiso 1 1 calc R . .
C20 C 0.9446(2) 0.79787(17) 1.0601(2) 0.0357(12) Uani 1 1 d . . .
H20B H 0.9797(18) 0.8296(14) 1.0720(17) 0.050(12) Uiso 1 1 d . . .
H20A H 0.9574(19) 0.7703(14) 1.0971(19) 0.056(13) Uiso 1 1 d . . .
C21 C 0.9444(2) 0.77777(17) 0.9974(2) 0.0332(13) Uani 1 1 d . . .
H21B H 0.9908(18) 0.7694(12) 0.9945(16) 0.032(11) Uiso 1 1 d . . .
H21A H 0.9172(19) 0.7465(14) 0.9948(17) 0.049(13) Uiso 1 1 d . . .
C22 C 0.92824(19) 0.80983(14) 0.89164(19) 0.0327(11) Uani 1 1 d . . .
H22A H 0.9767 0.8138 0.8990 0.049 Uiso 1 1 calc R . .
H22B H 0.9046 0.8362 0.8615 0.049 Uiso 1 1 calc R . .
H22C H 0.9144 0.7755 0.8741 0.049 Uiso 1 1 calc R . .
C23 C 0.7699(2) 1.02994(14) 1.06722(19) 0.0481(13) Uani 1 1 d . . .
H23A H 0.8182 1.0322 1.0883 0.072 Uiso 1 1 calc R . .
H23B H 0.7451 1.0455 1.0944 0.072 Uiso 1 1 calc R . .
H23C H 0.7595 1.0485 1.0267 0.072 Uiso 1 1 calc R . .
C24 C 0.7569(2) 0.92658(14) 1.12961(18) 0.0413(12) Uani 1 1 d . . .
H24A H 0.7383 0.8917 1.1217 0.062 Uiso 1 1 calc R . .
H24B H 0.7339 0.9457 1.1557 0.062 Uiso 1 1 calc R . .
H24C H 0.8049 0.9245 1.1520 0.062 Uiso 1 1 calc R . .
C25 C 0.6540(2) 0.95852(16) 1.0099(2) 0.0472(13) Uani 1 1 d . . .
H25A H 0.6466 0.9717 0.9666 0.071 Uiso 1 1 calc R . .
H25B H 0.6294 0.9799 1.0325 0.071 Uiso 1 1 calc R . .
H25C H 0.6380 0.9228 1.0082 0.071 Uiso 1 1 calc R . .
C26 C 0.71656(19) 0.96933(15) 0.7855(2) 0.0442(13) Uani 1 1 d . . .
H26A H 0.6869 0.9413 0.7908 0.066 Uiso 1 1 calc R . .
H26B H 0.7067 0.9781 0.7403 0.066 Uiso 1 1 calc R . .
H26C H 0.7093 0.9997 0.8093 0.066 Uiso 1 1 calc R . .
C27 C 0.8207(2) 0.89613(14) 0.76311(19) 0.0463(13) Uani 1 1 d . . .
H27A H 0.8674 0.8846 0.7781 0.069 Uiso 1 1 calc R . .
H27B H 0.8116 0.9095 0.7197 0.069 Uiso 1 1 calc R . .
H27C H 0.7907 0.8670 0.7635 0.069 Uiso 1 1 calc R . .
C28 C 0.86054(19) 1.00330(13) 0.80852(19) 0.0344(11) Uani 1 1 d . . .
H28A H 0.8558 1.0312 0.8371 0.052 Uiso 1 1 calc R . .
H28B H 0.8471 1.0159 0.7646 0.052 Uiso 1 1 calc R . .
H28C H 0.9074 0.9919 0.8198 0.052 Uiso 1 1 calc R . .
C29 C 0.85003(19) 0.68606(14) 1.13962(19) 0.0371(12) Uani 1 1 d . . .
H29A H 0.8703 0.6531 1.1332 0.056 Uiso 1 1 calc R . .
H29B H 0.8447 0.6871 1.1825 0.056 Uiso 1 1 calc R . .
H29C H 0.8791 0.7145 1.1345 0.056 Uiso 1 1 calc R . .
C30 C 0.7108(2) 0.73540(14) 1.11243(19) 0.0363(12) Uani 1 1 d . . .
H30A H 0.7311 0.7697 1.1213 0.054 Uiso 1 1 calc R . .
H30B H 0.7058 0.7204 1.1518 0.054 Uiso 1 1 calc R . .
H30C H 0.6666 0.7383 1.0813 0.054 Uiso 1 1 calc R . .
C31 C 0.7269(2) 0.62689(14) 1.0697(2) 0.0469(13) Uani 1 1 d . . .
H31A H 0.6818 0.6288 1.0399 0.070 Uiso 1 1 calc R . .
H31B H 0.7240 0.6142 1.1108 0.070 Uiso 1 1 calc R . .
H31C H 0.7546 0.6032 1.0529 0.070 Uiso 1 1 calc R . .
C32 C 0.7846(2) 0.61435(14) 0.82021(19) 0.0405(12) Uani 1 1 d . . .
H32A H 0.7898 0.5917 0.8571 0.061 Uiso 1 1 calc R . .
H32B H 0.8017 0.5968 0.7884 0.061 Uiso 1 1 calc R . .
H32C H 0.7370 0.6225 0.8017 0.061 Uiso 1 1 calc R . .
C33 C 0.92186(18) 0.65489(14) 0.87767(19) 0.0357(12) Uani 1 1 d . . .
H33A H 0.9502 0.6855 0.8909 0.053 Uiso 1 1 calc R . .
H33B H 0.9359 0.6364 0.8446 0.053 Uiso 1 1 calc R . .
H33C H 0.9264 0.6321 0.9143 0.053 Uiso 1 1 calc R . .
C34 C 0.8225(2) 0.71398(14) 0.77137(18) 0.0409(12) Uani 1 1 d . . .
H34A H 0.7750 0.7223 0.7525 0.061 Uiso 1 1 calc R . .
H34B H 0.8389 0.6939 0.7410 0.061 Uiso 1 1 calc R . .
H34C H 0.8484 0.7460 0.7817 0.061 Uiso 1 1 calc R . .
Zr1A Zr 0.530525(18) 0.161886(12) 0.705727(19) 0.02102(11) Uani 1 1 d . A .
Si1A Si 0.62410(6) 0.06108(4) 0.61793(6) 0.0369(4) Uani 1 1 d . A .
Si2A Si 0.52546(6) 0.05340(4) 0.83575(6) 0.0291(3) Uani 1 1 d . A .
Si3A Si 0.55909(6) 0.32452(4) 0.58419(6) 0.0293(3) Uani 1 1 d . A .
Si4A Si 0.49488(6) 0.33138(4) 0.82007(6) 0.0276(3) Uani 1 1 d . . .
O1A O 0.45778(13) 0.18616(9) 0.61028(14) 0.0320(7) Uani 1 1 d . . .
O2A O 0.42786(13) 0.18746(9) 0.71658(15) 0.0313(8) Uani 1 1 d . . .
C1A C 0.6157(2) 0.21039(14) 0.6813(2) 0.0238(11) Uani 1 1 d . . .
H1A H 0.6313(17) 0.2106(12) 0.6466(16) 0.023(12) Uiso 1 1 d . . .
C2A C 0.6512(2) 0.18162(15) 0.7350(2) 0.0263(11) Uani 1 1 d . A .
H2A H 0.6811(17) 0.1583(12) 0.7283(16) 0.027(11) Uiso 1 1 d . . .
C3A C 0.6333(2) 0.18154(15) 0.7916(2) 0.0271(11) Uani 1 1 d . . .
H3A H 0.6531(15) 0.1565(11) 0.8204(15) 0.010(9) Uiso 1 1 d . . .
C4A C 0.5788(2) 0.21125(14) 0.7982(2) 0.0254(11) Uani 1 1 d . A .
H4A H 0.5689(16) 0.2109(10) 0.8348(14) 0.000(9) Uiso 1 1 d . . .
C5A C 0.55699(18) 0.25341(13) 0.75292(19) 0.0199(10) Uani 1 1 d . . .
C6A C 0.57489(18) 0.25232(12) 0.69432(19) 0.0189(10) Uani 1 1 d . A .
C7A C 0.54838(18) 0.29783(13) 0.65840(18) 0.0209(10) Uani 1 1 d . . .
C8A C 0.51740(19) 0.32520(14) 0.6977(2) 0.0265(11) Uani 1 1 d . A .
H8A H 0.4963(14) 0.3601(11) 0.6873(14) 0.014(9) Uiso 1 1 d . . .
C9A C 0.51995(19) 0.29950(13) 0.75512(19) 0.0248(10) Uani 1 1 d . A .
C10A C 0.52333(19) 0.07702(12) 0.75567(19) 0.0224(10) Uani 1 1 d . . .
C11A C 0.5811(2) 0.07743(13) 0.7323(2) 0.0250(11) Uani 1 1 d . A .
H11A H 0.6232(17) 0.0798(12) 0.7600(17) 0.022(11) Uiso 1 1 d . . .
C12A C 0.56584(19) 0.07814(12) 0.6652(2) 0.0209(10) Uani 1 1 d . . .
C13A C 0.4937(2) 0.07257(13) 0.6438(2) 0.0230(10) Uani 1 1 d . A .
C14A C 0.4680(2) 0.07284(12) 0.6975(2) 0.0227(10) Uani 1 1 d . A .
C15A C 0.3975(2) 0.06790(14) 0.6864(3) 0.0313(12) Uani 1 1 d . . .
H15A H 0.3821(16) 0.0696(10) 0.7176(15) 0.000(10) Uiso 1 1 d . . .
C16A C 0.3571(2) 0.06055(15) 0.6268(3) 0.0354(13) Uani 1 1 d . A .
H16A H 0.3098(18) 0.0571(12) 0.6206(17) 0.029(11) Uiso 1 1 d . . .
C17A C 0.3830(3) 0.05807(15) 0.5747(3) 0.0367(13) Uani 1 1 d . . .
H17A H 0.3544(17) 0.0536(12) 0.5337(18) 0.028(13) Uiso 1 1 d . . .
C18A C 0.4499(3) 0.06467(14) 0.5834(3) 0.0322(12) Uani 1 1 d . A .
H18A H 0.4636(17) 0.0630(11) 0.5495(16) 0.008(11) Uiso 1 1 d . . .
C19A C 0.4722(2) 0.18622(14) 0.5502(2) 0.0374(12) Uani 1 1 d . A .
H19D H 0.4355 0.1694 0.5182 0.056 Uiso 1 1 calc R . .
H19E H 0.5141 0.1674 0.5540 0.056 Uiso 1 1 calc R . .
H19F H 0.4769 0.2219 0.5371 0.056 Uiso 1 1 calc R . .
C20A C 0.4025(9) 0.2219(7) 0.6169(10) 0.039(4) Uani 0.53(2) 1 d P A 1
H20C H 0.4206 0.2572 0.6273 0.047 Uiso 0.53(2) 1 calc PR A 1
H20D H 0.3665 0.2234 0.5763 0.047 Uiso 0.53(2) 1 calc PR A 1
C20' C 0.3931(9) 0.1996(9) 0.6009(9) 0.032(4) Uani 0.47(2) 1 d P A 2
H20E H 0.3636 0.1690 0.5897 0.038 Uiso 0.47(2) 1 calc PR A 2
H20F H 0.3792 0.2253 0.5662 0.038 Uiso 0.47(2) 1 calc PR A 2
C21A C 0.3758(10) 0.2034(8) 0.6662(11) 0.036(4) Uani 0.53(2) 1 d P A 1
H21C H 0.3504 0.2312 0.6799 0.044 Uiso 0.53(2) 1 calc PR A 1
H21F H 0.3449 0.1742 0.6502 0.044 Uiso 0.53(2) 1 calc PR A 1
C21' C 0.3895(12) 0.2233(7) 0.6650(12) 0.030(4) Uani 0.47(2) 1 d P A 2
H21D H 0.3423 0.2261 0.6658 0.035 Uiso 0.47(2) 1 calc PR A 2
H21E H 0.4099 0.2581 0.6709 0.035 Uiso 0.47(2) 1 calc PR A 2
C22A C 0.4102(2) 0.18937(15) 0.7745(2) 0.0437(13) Uani 1 1 d . A .
H22D H 0.4072 0.2255 0.7868 0.066 Uiso 1 1 calc R . .
H22E H 0.4444 0.1715 0.8078 0.066 Uiso 1 1 calc R . .
H22F H 0.3667 0.1724 0.7688 0.066 Uiso 1 1 calc R . .
C23A C 0.6102(2) -0.00865(15) 0.5972(2) 0.0562(14) Uani 1 1 d . . .
H23D H 0.6192 -0.0292 0.6362 0.084 Uiso 1 1 calc R A .
H23E H 0.6405 -0.0195 0.5726 0.084 Uiso 1 1 calc R . .
H23F H 0.5636 -0.0139 0.5718 0.084 Uiso 1 1 calc R . .
C24A C 0.6096(2) 0.09784(18) 0.5415(2) 0.0664(17) Uani 1 1 d . . .
H24D H 0.5632 0.0926 0.5155 0.100 Uiso 1 1 calc R A .
H24E H 0.6405 0.0854 0.5184 0.100 Uiso 1 1 calc R . .
H24F H 0.6174 0.1347 0.5508 0.100 Uiso 1 1 calc R . .
C25A C 0.7131(2) 0.07200(15) 0.6649(2) 0.0468(13) Uani 1 1 d . . .
H25D H 0.7252 0.1081 0.6607 0.070 Uiso 1 1 calc R A .
H25E H 0.7425 0.0494 0.6489 0.070 Uiso 1 1 calc R . .
H25F H 0.7183 0.0642 0.7097 0.070 Uiso 1 1 calc R . .
C26A C 0.5972(2) 0.08228(16) 0.8970(2) 0.0574(15) Uani 1 1 d . . .
H26D H 0.6389 0.0750 0.8864 0.086 Uiso 1 1 calc R A .
H26E H 0.5995 0.0673 0.9386 0.086 Uiso 1 1 calc R . .
H26F H 0.5908 0.1197 0.8984 0.086 Uiso 1 1 calc R . .
C27A C 0.4474(2) 0.06396(18) 0.8602(2) 0.0614(15) Uani 1 1 d . . .
H27D H 0.4396 0.1011 0.8629 0.092 Uiso 1 1 calc R A .
H27E H 0.4524 0.0480 0.9018 0.092 Uiso 1 1 calc R . .
H27F H 0.4092 0.0483 0.8287 0.092 Uiso 1 1 calc R . .
C28A C 0.5367(2) -0.01763(14) 0.8349(2) 0.0464(13) Uani 1 1 d . . .
H28D H 0.4996 -0.0329 0.8017 0.070 Uiso 1 1 calc R A .
H28E H 0.5370 -0.0319 0.8763 0.070 Uiso 1 1 calc R . .
H28F H 0.5793 -0.0256 0.8262 0.070 Uiso 1 1 calc R . .
C29A C 0.4768(2) 0.33630(16) 0.5241(2) 0.0474(13) Uani 1 1 d . . .
H29D H 0.4515 0.3039 0.5152 0.071 Uiso 1 1 calc R A .
H29E H 0.4845 0.3494 0.4848 0.071 Uiso 1 1 calc R . .
H29F H 0.4513 0.3618 0.5406 0.071 Uiso 1 1 calc R . .
C30A C 0.6115(2) 0.28335(15) 0.54737(19) 0.0411(12) Uani 1 1 d . . .
H30D H 0.6568 0.2803 0.5766 0.062 Uiso 1 1 calc R A .
H30E H 0.6141 0.2992 0.5076 0.062 Uiso 1 1 calc R . .
H30F H 0.5913 0.2490 0.5386 0.062 Uiso 1 1 calc R . .
C31A C 0.6014(2) 0.38889(14) 0.6002(2) 0.0542(14) Uani 1 1 d . . .
H31D H 0.5747 0.4122 0.6184 0.081 Uiso 1 1 calc R A .
H31E H 0.6057 0.4035 0.5603 0.081 Uiso 1 1 calc R . .
H31F H 0.6461 0.3847 0.6302 0.081 Uiso 1 1 calc R . .
C32A C 0.5389(2) 0.39483(14) 0.83954(19) 0.0422(12) Uani 1 1 d . . .
H32D H 0.5875 0.3892 0.8531 0.063 Uiso 1 1 calc R . .
H32E H 0.5252 0.4115 0.8739 0.063 Uiso 1 1 calc R . .
H32F H 0.5270 0.4170 0.8018 0.063 Uiso 1 1 calc R . .
C33A C 0.40336(19) 0.34685(15) 0.7969(2) 0.0449(13) Uani 1 1 d . . .
H33D H 0.3927 0.3706 0.7607 0.067 Uiso 1 1 calc R . .
H33E H 0.3919 0.3630 0.8328 0.067 Uiso 1 1 calc R . .
H33F H 0.3774 0.3150 0.7850 0.067 Uiso 1 1 calc R . .
C34A C 0.5151(2) 0.29273(15) 0.89540(19) 0.0494(14) Uani 1 1 d . . .
H34D H 0.4895 0.2604 0.8880 0.074 Uiso 1 1 calc R . .
H34E H 0.5033 0.3127 0.9286 0.074 Uiso 1 1 calc R . .
H34F H 0.5632 0.2849 0.9090 0.074 Uiso 1 1 calc R . .
Zr1B Zr 0.862707(18) 0.355170(13) 0.857434(19) 0.02184(11) Uani 1 1 d . . .
Si1B Si 0.95920(6) 0.45825(4) 0.77677(6) 0.0283(3) Uani 1 1 d . . .
Si2B Si 0.85855(6) 0.46084(4) 0.99284(6) 0.0339(3) Uani 1 1 d . . .
Si3B Si 0.90532(7) 0.20229(4) 0.72385(6) 0.0365(3) Uani 1 1 d . . .
Si4B Si 0.81767(6) 0.17635(4) 0.94509(6) 0.0282(3) Uani 1 1 d . . .
O1B O 0.79279(13) 0.33611(9) 0.75855(14) 0.0328(7) Uani 1 1 d . . .
O2B O 0.75860(13) 0.32802(9) 0.86298(15) 0.0360(8) Uani 1 1 d . . .
C1B C 0.9050(2) 0.29852(14) 0.9451(2) 0.0234(11) Uani 1 1 d . . .
H1B H 0.8903(16) 0.2946(10) 0.9803(15) 0.007(10) Uiso 1 1 d . . .
C2B C 0.9603(2) 0.32963(15) 0.9465(2) 0.0255(11) Uani 1 1 d . . .
H2B H 0.9771(15) 0.3527(11) 0.9805(16) 0.014(10) Uiso 1 1 d . . .
C3B C 0.9828(2) 0.33579(15) 0.8929(2) 0.0277(12) Uani 1 1 d . . .
H3B H 1.0146(15) 0.3608(10) 0.8969(14) 0.007(9) Uiso 1 1 d . . .
C4B C 0.9513(2) 0.31070(15) 0.8348(2) 0.0264(12) Uani 1 1 d . . .
H4B H 0.9645(17) 0.3120(11) 0.8027(16) 0.008(11) Uiso 1 1 d . . .
C5B C 0.91000(18) 0.26654(13) 0.8388(2) 0.0217(10) Uani 1 1 d . . .
C6B C 0.88637(19) 0.26057(13) 0.89367(19) 0.0218(10) Uani 1 1 d . . .
C7B C 0.84792(18) 0.21351(13) 0.88701(19) 0.0220(10) Uani 1 1 d . . .
C8B C 0.8507(2) 0.19261(14) 0.8288(2) 0.0271(11) Uani 1 1 d . . .
H8B H 0.8263(14) 0.1596(11) 0.8083(14) 0.012(9) Uiso 1 1 d . . .
C9B C 0.88618(19) 0.22387(13) 0.79666(19) 0.0246(10) Uani 1 1 d . . .
C10B C 0.89981(19) 0.43991(12) 0.8226(2) 0.0216(10) Uani 1 1 d . . .
C11B C 0.9141(2) 0.43856(13) 0.8900(2) 0.0234(11) Uani 1 1 d . . .
H11B H 0.9543(16) 0.4386(11) 0.9157(17) 0.016(11) Uiso 1 1 d . . .
C12B C 0.85586(19) 0.43861(13) 0.91192(19) 0.0220(10) Uani 1 1 d . . .
C13B C 0.80151(19) 0.44500(12) 0.8544(2) 0.0206(10) Uani 1 1 d . . .
C14B C 0.8274(2) 0.44617(12) 0.8005(2) 0.0205(10) Uani 1 1 d . . .
C15B C 0.7838(2) 0.45501(13) 0.7401(2) 0.0259(11) Uani 1 1 d . . .
H15B H 0.7998(17) 0.4570(11) 0.7067(16) 0.015(11) Uiso 1 1 d . . .
C16B C 0.7173(2) 0.46099(14) 0.7314(3) 0.0304(12) Uani 1 1 d . . .
H16B H 0.6865(18) 0.4667(13) 0.6893(19) 0.040(14) Uiso 1 1 d . . .
C17B C 0.6906(2) 0.45923(14) 0.7830(3) 0.0327(12) Uani 1 1 d . . .
H17B H 0.6433(16) 0.4643(11) 0.7773(15) 0.018(10) Uiso 1 1 d . . .
C18B C 0.7313(2) 0.45094(14) 0.8429(3) 0.0277(11) Uani 1 1 d . . .
H18B H 0.7137(15) 0.4521(10) 0.8743(15) 0.000(10) Uiso 1 1 d . . .
C19B C 0.8125(2) 0.33557(14) 0.7017(2) 0.0422(12) Uani 1 1 d . . .
H19G H 0.8333 0.3023 0.6976 0.063 Uiso 1 1 calc R . .
H19H H 0.8448 0.3634 0.7030 0.063 Uiso 1 1 calc R . .
H19I H 0.7730 0.3407 0.6652 0.063 Uiso 1 1 calc R . .
C20B C 0.7406(2) 0.29862(18) 0.7581(3) 0.0485(16) Uani 1 1 d . . .
H20B H 0.766(2) 0.2584(18) 0.774(2) 0.102(18) Uiso 1 1 d . . .
H20B H 0.7106(19) 0.2957(13) 0.7188(19) 0.037(14) Uiso 1 1 d . . .
C21B C 0.7070(2) 0.31553(19) 0.8057(3) 0.0481(15) Uani 1 1 d . . .
H21B H 0.6784(19) 0.3461(14) 0.7916(18) 0.053(14) Uiso 1 1 d . . .
H21B H 0.678(2) 0.2860(15) 0.8122(19) 0.061(14) Uiso 1 1 d . . .
C22B C 0.7329(2) 0.33426(15) 0.9164(2) 0.0493(14) Uani 1 1 d . . .
H22G H 0.7074 0.3665 0.9120 0.074 Uiso 1 1 calc R . .
H22H H 0.7703 0.3354 0.9555 0.074 Uiso 1 1 calc R . .
H22I H 0.7035 0.3051 0.9184 0.074 Uiso 1 1 calc R . .
C23B C 0.9422(2) 0.52748(14) 0.7548(2) 0.0444(13) Uani 1 1 d . . .
H23G H 0.8952 0.5315 0.7297 0.067 Uiso 1 1 calc R . .
H23H H 0.9716 0.5389 0.7296 0.067 Uiso 1 1 calc R . .
H23I H 0.9507 0.5484 0.7935 0.067 Uiso 1 1 calc R . .
C24B C 0.9529(2) 0.42114(15) 0.70221(19) 0.0447(13) Uani 1 1 d . . .
H24G H 0.9633 0.3847 0.7127 0.067 Uiso 1 1 calc R . .
H24H H 0.9847 0.4352 0.6811 0.067 Uiso 1 1 calc R . .
H24I H 0.9072 0.4240 0.6737 0.067 Uiso 1 1 calc R . .
C25B C 1.04714(18) 0.45205(15) 0.8273(2) 0.0394(12) Uani 1 1 d . . .
H25G H 1.0503 0.4640 0.8704 0.059 Uiso 1 1 calc R . .
H25H H 1.0766 0.4731 0.8094 0.059 Uiso 1 1 calc R . .
H25I H 1.0610 0.4158 0.8288 0.059 Uiso 1 1 calc R . .
C26B C 0.9306(3) 0.43329(18) 1.0527(2) 0.080(2) Uani 1 1 d . . .
H26G H 0.9286 0.3955 1.0499 0.120 Uiso 1 1 calc R . .
H26H H 0.9294 0.4441 1.0951 0.120 Uiso 1 1 calc R . .
H26I H 0.9722 0.4455 1.0450 0.120 Uiso 1 1 calc R . .
C27B C 0.7820(3) 0.4474(3) 1.0179(3) 0.128(3) Uani 1 1 d . . .
H27G H 0.7770 0.4101 1.0220 0.192 Uiso 1 1 calc R . .
H27H H 0.7426 0.4611 0.9860 0.192 Uiso 1 1 calc R . .
H27I H 0.7860 0.4641 1.0589 0.192 Uiso 1 1 calc R . .
C28B C 0.8657(3) 0.53183(15) 0.9917(2) 0.0761(19) Uani 1 1 d . . .
H28G H 0.8635 0.5459 1.0325 0.114 Uiso 1 1 calc R . .
H28H H 0.8288 0.5459 0.9575 0.114 Uiso 1 1 calc R . .
H28I H 0.9086 0.5414 0.9846 0.114 Uiso 1 1 calc R . .
C29B C 0.8292(2) 0.19867(16) 0.6536(2) 0.0623(15) Uani 1 1 d . . .
H29G H 0.7917 0.1840 0.6667 0.093 Uiso 1 1 calc R . .
H29H H 0.8387 0.1767 0.6209 0.093 Uiso 1 1 calc R . .
H29I H 0.8172 0.2334 0.6364 0.093 Uiso 1 1 calc R . .
C30B C 0.9680(2) 0.24345(16) 0.7011(2) 0.0563(15) Uani 1 1 d . . .
H30G H 0.9510 0.2789 0.6938 0.084 Uiso 1 1 calc R . .
H30H H 0.9759 0.2299 0.6622 0.084 Uiso 1 1 calc R . .
H30I H 1.0102 0.2433 0.7354 0.084 Uiso 1 1 calc R . .
C31B C 0.9388(3) 0.13545(15) 0.7368(2) 0.0651(17) Uani 1 1 d . . .
H31G H 0.9788 0.1349 0.7734 0.098 Uiso 1 1 calc R . .
H31H H 0.9505 0.1236 0.6989 0.098 Uiso 1 1 calc R . .
H31I H 0.9046 0.1125 0.7449 0.098 Uiso 1 1 calc R . .
C32B C 0.8831(2) 0.17160(15) 1.02343(19) 0.0456(13) Uani 1 1 d . . .
H32G H 0.9239 0.1562 1.0173 0.068 Uiso 1 1 calc R . .
H32H H 0.8665 0.1499 1.0523 0.068 Uiso 1 1 calc R . .
H32I H 0.8933 0.2062 1.0418 0.068 Uiso 1 1 calc R . .
C33B C 0.7986(2) 0.10966(13) 0.91296(19) 0.0391(12) Uani 1 1 d . . .
H33G H 0.7616 0.1109 0.8736 0.059 Uiso 1 1 calc R . .
H33H H 0.7857 0.0881 0.9443 0.059 Uiso 1 1 calc R . .
H33I H 0.8385 0.0950 0.9041 0.059 Uiso 1 1 calc R . .
C34B C 0.7414(2) 0.20141(15) 0.96374(19) 0.0407(12) Uani 1 1 d . . .
H34G H 0.7527 0.2331 0.9890 0.061 Uiso 1 1 calc R . .
H34H H 0.7247 0.1754 0.9879 0.061 Uiso 1 1 calc R . .
H34I H 0.7066 0.2090 0.9241 0.061 Uiso 1 1 calc R . .

loop_
_atom_site_aniso_label
_atom_site_aniso_U_11
_atom_site_aniso_U_22
_atom_site_aniso_U_33
_atom_site_aniso_U_23
_atom_site_aniso_U_13
_atom_site_aniso_U_12
Zr1 0.0171(2) 0.0214(2) 0.0171(3) -0.00014(16) 0.0024(2) 0.00039(16)
Si1 0.0404(8) 0.0300(6) 0.0221(9) -0.0041(5) 0.0137(7) 0.0014(5)
Si2 0.0321(7) 0.0241(6) 0.0202(9) 0.0011(5) 0.0052(6) -0.0007(5)
Si3 0.0314(7) 0.0295(6) 0.0225(9) 0.0018(5) 0.0105(7) -0.0065(5)
Si4 0.0279(7) 0.0279(6) 0.0218(9) 0.0003(5) 0.0087(6) 0.0011(5)
O1 0.0215(16) 0.0368(16) 0.017(2) 0.0038(12) -0.0023(15) 0.0047(12)
O2 0.0228(15) 0.0260(15) 0.020(2) 0.0029(12) 0.0054(15) 0.0030(11)
C1 0.023(2) 0.034(2) 0.011(4) -0.003(2) 0.005(3) -0.0021(18)
C2 0.019(2) 0.022(2) 0.018(3) 0.0043(19) -0.007(2) -0.0003(18)
C3 0.018(2) 0.025(2) 0.027(4) -0.008(2) 0.002(2) -0.0008(19)
C4 0.019(2) 0.023(2) 0.025(3) 0.0004(19) 0.007(2) -0.0022(17)
C5 0.020(2) 0.021(2) 0.015(3) -0.0027(17) 0.006(2) -0.0042(17)
C6 0.015(2) 0.023(2) 0.013(3) 0.0044(17) -0.003(2) -0.0012(16)
C7 0.017(2) 0.024(2) 0.024(3) 0.0057(18) 0.005(2) -0.0001(17)
C8 0.023(2) 0.021(2) 0.026(3) 0.005(2) 0.004(2) 0.0017(18)
C9 0.025(2) 0.025(2) 0.015(3) 0.0030(18) 0.008(2) -0.0004(17)
C10 0.026(2) 0.022(2) 0.011(3) -0.0026(16) 0.001(2) -0.0038(17)
C11 0.019(2) 0.022(2) 0.021(4) -0.0041(17) 0.004(2) 0.0000(17)
C12 0.027(2) 0.016(2) 0.023(3) -0.0005(17) 0.007(2) -0.0004(17)
C13 0.021(2) 0.020(2) 0.017(3) -0.0015(17) 0.000(2) -0.0034(16)
C14 0.029(3) 0.019(2) 0.015(3) -0.0050(17) 0.000(2) -0.0054(17)
C15 0.043(3) 0.036(3) 0.017(4) -0.001(2) 0.005(3) -0.006(2)
C16 0.035(3) 0.036(3) 0.030(5) 0.002(2) -0.011(3) -0.010(2)
C17 0.025(3) 0.027(2) 0.043(5) 0.003(2) -0.005(3) -0.006(2)
C18 0.033(3) 0.024(2) 0.027(4) 0.0004(19) 0.014(3) -0.0039(18)
C19 0.045(3) 0.042(3) 0.019(3) 0.007(2) 0.009(3) 0.003(2)
C20 0.029(3) 0.044(3) 0.030(4) 0.010(2) 0.001(3) 0.008(2)
C21 0.030(3) 0.037(3) 0.027(4) 0.013(2) 0.001(3) 0.014(2)
C22 0.028(3) 0.041(3) 0.032(4) -0.001(2) 0.012(3) 0.0042(19)
C23 0.080(4) 0.035(3) 0.040(4) -0.007(2) 0.034(3) -0.002(2)
C24 0.056(3) 0.043(3) 0.030(4) -0.002(2) 0.022(3) 0.005(2)
C25 0.043(3) 0.065(3) 0.035(4) -0.008(2) 0.014(3) 0.010(2)
C26 0.035(3) 0.060(3) 0.032(4) 0.020(2) 0.000(3) -0.002(2)
C27 0.082(4) 0.040(3) 0.019(3) -0.002(2) 0.019(3) -0.004(2)
C28 0.037(3) 0.039(3) 0.026(3) 0.0026(19) 0.007(2) -0.002(2)
C29 0.040(3) 0.041(3) 0.032(4) 0.013(2) 0.012(3) 0.001(2)
C30 0.037(3) 0.052(3) 0.022(3) 0.001(2) 0.012(3) -0.003(2)
C31 0.066(3) 0.046(3) 0.029(4) 0.000(2) 0.013(3) -0.020(2)
C32 0.050(3) 0.046(3) 0.025(3) -0.012(2) 0.010(3) -0.006(2)
C33 0.035(3) 0.037(3) 0.040(4) -0.004(2) 0.019(2) 0.005(2)
C34 0.056(3) 0.048(3) 0.021(3) 0.002(2) 0.014(3) 0.004(2)
Zr1A 0.0167(2) 0.0222(2) 0.0230(3) 0.00160(17) 0.0037(2) 0.00131(17)
Si1A 0.0419(8) 0.0434(7) 0.0306(10) 0.0076(6) 0.0184(8) 0.0165(6)
Si2A 0.0352(7) 0.0297(6) 0.0225(9) 0.0026(5) 0.0081(7) -0.0036(5)
Si3A 0.0313(7) 0.0329(7) 0.0261(10) 0.0042(5) 0.0121(7) -0.0037(5)
Si4A 0.0308(7) 0.0310(6) 0.0211(9) 0.0000(5) 0.0074(7) 0.0014(5)
O1A 0.0264(18) 0.0313(16) 0.032(2) 0.0012(13) -0.0022(17) 0.0086(13)
O2A 0.0212(17) 0.0309(16) 0.042(3) 0.0022(14) 0.0086(18) 0.0038(12)
C1A 0.021(2) 0.031(2) 0.021(4) 0.002(2) 0.009(3) -0.0014(18)
C2A 0.013(2) 0.030(3) 0.032(4) -0.006(2) 0.000(2) -0.0008(19)
C3A 0.020(2) 0.025(2) 0.029(4) 0.005(2) -0.004(2) -0.0004(19)
C4A 0.027(3) 0.031(2) 0.018(4) 0.002(2) 0.006(3) -0.0040(19)
C5A 0.018(2) 0.021(2) 0.019(3) 0.0041(18) 0.004(2) -0.0027(17)
C6A 0.018(2) 0.019(2) 0.017(3) 0.0039(17) 0.002(2) -0.0039(17)
C7A 0.021(2) 0.022(2) 0.020(3) -0.0021(18) 0.007(2) -0.0043(17)
C8A 0.027(2) 0.021(2) 0.030(3) 0.001(2) 0.006(2) 0.0026(18)
C9A 0.029(2) 0.024(2) 0.022(3) 0.0001(18) 0.010(2) -0.0043(18)
C10A 0.022(2) 0.021(2) 0.021(3) -0.0017(17) 0.000(2) -0.0020(17)
C11A 0.025(3) 0.020(2) 0.028(4) 0.0027(19) 0.006(3) 0.0031(18)
C12A 0.025(2) 0.024(2) 0.013(3) 0.0020(17) 0.004(2) 0.0045(17)
C13A 0.030(3) 0.020(2) 0.017(3) -0.0013(17) 0.004(3) 0.0026(17)
C14A 0.028(3) 0.014(2) 0.025(3) -0.0018(17) 0.007(2) -0.0011(17)
C15A 0.037(3) 0.027(2) 0.035(4) -0.002(2) 0.019(3) -0.003(2)
C16A 0.026(3) 0.032(3) 0.041(4) -0.006(2) -0.002(3) -0.005(2)
C17A 0.041(3) 0.034(3) 0.028(5) -0.005(2) -0.002(3) -0.001(2)
C18A 0.047(3) 0.029(2) 0.022(4) 0.000(2) 0.011(3) 0.002(2)
C19A 0.038(3) 0.046(3) 0.023(4) 0.009(2) 0.002(3) -0.004(2)
C20A 0.033(8) 0.030(8) 0.049(12) -0.004(8) 0.003(8) 0.022(7)
C20' 0.034(8) 0.043(11) 0.013(11) 0.001(7) -0.003(7) 0.016(8)
C21A 0.030(9) 0.028(10) 0.046(10) 0.000(10) 0.002(7) 0.006(7)
C21' 0.034(12) 0.013(9) 0.035(10) 0.002(10) 0.000(9) 0.011(7)
C22A 0.032(3) 0.048(3) 0.055(4) -0.009(2) 0.019(3) 0.001(2)
C23A 0.061(3) 0.067(3) 0.039(4) -0.013(2) 0.012(3) 0.024(3)
C24A 0.064(4) 0.099(4) 0.049(4) 0.032(3) 0.036(3) 0.041(3)
C25A 0.042(3) 0.051(3) 0.056(4) 0.008(2) 0.029(3) 0.011(2)
C26A 0.073(4) 0.062(3) 0.029(4) 0.006(2) 0.001(3) -0.029(3)
C27A 0.071(4) 0.086(4) 0.037(4) 0.018(3) 0.033(3) 0.016(3)
C28A 0.062(3) 0.039(3) 0.035(4) 0.006(2) 0.009(3) -0.002(2)
C29A 0.043(3) 0.064(3) 0.036(4) 0.022(2) 0.013(3) 0.006(2)
C30A 0.040(3) 0.056(3) 0.034(4) -0.001(2) 0.022(3) -0.004(2)
C31A 0.082(4) 0.040(3) 0.048(4) 0.003(2) 0.030(3) -0.019(3)
C32A 0.049(3) 0.048(3) 0.032(4) -0.009(2) 0.015(3) 0.000(2)
C33A 0.035(3) 0.061(3) 0.039(4) -0.011(2) 0.013(3) 0.006(2)
C34A 0.078(4) 0.046(3) 0.027(4) -0.001(2) 0.020(3) 0.011(3)
Zr1B 0.0165(2) 0.0208(2) 0.0275(3) 0.00255(17) 0.0050(2) 0.00029(16)
Si1B 0.0300(7) 0.0294(6) 0.0269(9) 0.0007(5) 0.0104(7) -0.0058(5)
Si2B 0.0399(8) 0.0395(7) 0.0241(10) 0.0004(6) 0.0120(7) 0.0048(6)
Si3B 0.0505(9) 0.0286(7) 0.0379(10) -0.0014(6) 0.0248(8) 0.0034(6)
Si4B 0.0281(7) 0.0281(6) 0.0311(9) 0.0043(5) 0.0129(7) 0.0008(5)
O1B 0.0296(17) 0.0285(16) 0.033(2) 0.0006(13) -0.0026(17) -0.0052(13)
O2B 0.0201(16) 0.0345(16) 0.055(3) 0.0030(14) 0.0136(18) 0.0009(13)
C1B 0.022(2) 0.029(2) 0.023(3) 0.004(2) 0.012(3) 0.0055(18)
C2B 0.019(2) 0.028(2) 0.025(4) 0.000(2) -0.002(2) 0.0059(19)
C3B 0.016(2) 0.026(2) 0.038(4) 0.003(2) 0.004(3) -0.0011(19)
C4B 0.027(3) 0.032(3) 0.027(4) 0.005(2) 0.020(3) 0.0050(19)
C5B 0.014(2) 0.020(2) 0.033(3) 0.0069(19) 0.008(2) 0.0045(16)
C6B 0.020(2) 0.024(2) 0.020(3) 0.0056(18) 0.004(2) 0.0073(17)
C7B 0.022(2) 0.020(2) 0.023(3) 0.0030(18) 0.006(2) 0.0078(17)
C8B 0.027(2) 0.019(2) 0.036(4) -0.001(2) 0.009(2) -0.0046(18)
C9B 0.025(2) 0.025(2) 0.022(3) 0.0061(19) 0.004(2) 0.0029(18)
C10B 0.026(2) 0.019(2) 0.018(3) 0.0026(17) 0.003(2) -0.0024(17)
C11B 0.019(3) 0.022(2) 0.026(4) 0.0039(18) 0.002(3) 0.0007(18)
C12B 0.024(2) 0.024(2) 0.016(3) 0.0046(17) 0.004(2) 0.0012(17)
C13B 0.026(3) 0.013(2) 0.025(3) -0.0032(16) 0.010(2) 0.0008(16)
C14B 0.026(2) 0.017(2) 0.018(3) -0.0009(17) 0.005(2) 0.0012(17)
C15B 0.034(3) 0.021(2) 0.021(4) -0.0001(19) 0.007(3) -0.0029(19)
C16B 0.031(3) 0.024(2) 0.032(4) 0.002(2) 0.003(3) 0.0020(19)
C17B 0.021(3) 0.022(2) 0.054(4) 0.005(2) 0.009(3) 0.0072(19)
C18B 0.027(3) 0.027(2) 0.035(4) 0.005(2) 0.019(3) 0.0056(19)
C19B 0.049(3) 0.038(3) 0.033(4) 0.001(2) 0.001(3) 0.005(2)
C20B 0.030(3) 0.041(3) 0.067(6) -0.015(3) 0.001(3) -0.010(2)
C21B 0.021(3) 0.045(3) 0.072(5) -0.002(3) 0.003(3) -0.005(2)
C22B 0.035(3) 0.048(3) 0.071(4) 0.017(3) 0.026(3) 0.002(2)
C23B 0.049(3) 0.040(3) 0.044(4) 0.010(2) 0.013(3) -0.003(2)
C24B 0.046(3) 0.060(3) 0.036(4) -0.010(2) 0.024(3) -0.023(2)
C25B 0.028(3) 0.055(3) 0.038(4) 0.003(2) 0.014(3) -0.005(2)
C26B 0.120(5) 0.075(4) 0.032(4) -0.004(3) -0.001(4) 0.059(3)
C27B 0.094(5) 0.241(8) 0.074(6) -0.070(5) 0.065(5) -0.063(5)
C28B 0.135(5) 0.049(3) 0.031(4) -0.006(2) 0.001(4) 0.030(3)
C29B 0.081(4) 0.056(3) 0.046(4) -0.015(2) 0.012(3) -0.003(3)
C30B 0.076(4) 0.054(3) 0.058(4) -0.009(2) 0.051(3) -0.008(3)
C31B 0.109(5) 0.043(3) 0.060(4) 0.001(2) 0.051(4) 0.021(3)
C32B 0.044(3) 0.047(3) 0.041(4) 0.011(2) 0.003(3) -0.002(2)
C33B 0.046(3) 0.032(2) 0.045(4) 0.008(2) 0.022(3) -0.003(2)
C34B 0.043(3) 0.051(3) 0.034(4) 0.000(2) 0.021(3) 0.003(2)

loop_
_atom_type_symbol
_atom_type_description
_atom_type_scat_dispersion_real
_atom_type_scat_dispersion_imag
_atom_type_scat_source
C C 0.0033 0.0016 'International Tables Vol C Tables 4.2.6.8 and 6.1.1.4'
H H 0.0000 0.0000 'International Tables Vol C Tables 4.2.6.8 and 6.1.1.4'
O O 0.0106 0.0060 'International Tables Vol C Tables 4.2.6.8 and 6.1.1.4'
Si Si 0.0817 0.0704 'International Tables Vol C Tables 4.2.6.8 and 6.1.1.4'
Zr Zr -2.9673 0.5597 'International Tables Vol C Tables 4.2.6.8 and 6.1.1.4'

loop_
_geom_angle_atom_site_label_1
_geom_angle_atom_site_label_2
_geom_angle_atom_site_label_3
_geom_angle
O2 Zr1 O1 67.57(9)
O2 Zr1 C4 131.09(11)
O1 Zr1 C4 87.82(12)
O2 Zr1 C1 88.30(12)
O1 Zr1 C1 129.19(11)
C4 Zr1 C1 75.20(15)
O2 Zr1 C11 126.55(11)
O1 Zr1 C11 126.56(12)
C4 Zr1 C11 102.21(13)
C1 Zr1 C11 103.93(14)
O2 Zr1 C3 146.94(11)
O1 Zr1 C3 121.27(12)
C4 Zr1 C3 34.20(13)
C1 Zr1 C3 61.00(14)
C11 Zr1 C3 76.37(13)
O2 Zr1 C2 121.12(12)
O1 Zr1 C2 145.90(11)
C4 Zr1 C2 61.25(15)
C1 Zr1 C2 33.86(13)
C11 Zr1 C2 77.32(14)
C3 Zr1 C2 32.93(13)
O2 Zr1 C10 125.51(10)
O1 Zr1 C10 93.93(11)
C4 Zr1 C10 96.50(13)
C1 Zr1 C10 134.78(13)
C11 Zr1 C10 33.31(12)
C3 Zr1 C10 87.03(12)
C2 Zr1 C10 102.98(13)
O2 Zr1 C12 94.43(10)
O1 Zr1 C12 128.54(11)
C4 Zr1 C12 132.29(13)
C1 Zr1 C12 95.91(13)
C11 Zr1 C12 33.49(12)
C3 Zr1 C12 100.30(13)
C2 Zr1 C12 85.18(13)
C10 Zr1 C12 56.88(12)
O2 Zr1 C5 97.74(10)
O1 Zr1 C5 78.48(11)
C4 Zr1 C5 34.22(11)
C1 Zr1 C5 60.60(13)
C11 Zr1 C5 133.85(13)
C3 Zr1 C5 57.88(12)
C2 Zr1 C5 67.87(13)
C10 Zr1 C5 129.52(12)
C12 Zr1 C5 152.97(13)
O2 Zr1 C6 79.79(10)
O1 Zr1 C6 96.19(10)
C4 Zr1 C6 60.89(13)
C1 Zr1 C6 33.87(12)
C11 Zr1 C6 134.70(13)
C3 Zr1 C6 67.90(12)
C2 Zr1 C6 57.52(12)
C10 Zr1 C6 154.70(12)
C12 Zr1 C6 128.93(12)
C5 Zr1 C6 32.34(11)
O2 Zr1 C14 92.80(11)
O1 Zr1 C14 77.98(11)
C4 Zr1 C14 123.73(14)
C1 Zr1 C14 150.11(14)
C11 Zr1 C14 52.66(13)
C3 Zr1 C14 119.81(13)
C2 Zr1 C14 129.98(12)
C10 Zr1 C14 32.79(11)
C12 Zr1 C14 54.22(12)
C5 Zr1 C14 148.15(13)
C6 Zr1 C14 171.97(12)
C10 Si1 C25 110.02(19)
C10 Si1 C24 116.04(18)
C25 Si1 C24 107.1(2)
C10 Si1 C23 105.87(17)
C25 Si1 C23 107.84(19)
C24 Si1 C23 109.74(18)
C12 Si2 C27 116.79(17)
C12 Si2 C28 109.96(17)
C27 Si2 C28 106.64(18)
C12 Si2 C26 107.13(19)
C27 Si2 C26 108.0(2)
C28 Si2 C26 108.00(17)
C9 Si3 C29 110.41(18)
C9 Si3 C30 113.19(17)
C29 Si3 C30 109.77(18)
C9 Si3 C31 109.76(18)
C29 Si3 C31 106.61(18)
C30 Si3 C31 106.83(19)
C7 Si4 C32 111.62(17)
C7 Si4 C33 110.62(19)
C32 Si4 C33 105.25(18)
C7 Si4 C34 113.73(17)
C32 Si4 C34 105.89(19)
C33 Si4 C34 109.29(19)
C19 O1 C20 112.0(3)
C19 O1 Zr1 126.3(2)
C20 O1 Zr1 120.6(3)
C22 O2 C21 113.0(3)
C22 O2 Zr1 123.5(2)
C21 O2 Zr1 116.5(2)
C2 C1 C6 116.0(4)
C2 C1 Zr1 77.0(2)
C6 C1 Zr1 81.2(3)
C3 C2 C1 121.3(4)
C3 C2 Zr1 72.7(2)
C1 C2 Zr1 69.1(2)
C2 C3 C4 121.9(4)
C2 C3 Zr1 74.4(2)
C4 C3 Zr1 68.7(2)
C3 C4 C5 115.4(4)
C3 C4 Zr1 77.1(2)
C5 C4 Zr1 81.1(2)
C9 C5 C6 108.5(3)
C9 C5 C4 131.2(4)
C6 C5 C4 120.3(3)
C9 C5 Zr1 135.4(3)
C6 C5 Zr1 74.90(19)
C4 C5 Zr1 64.72(19)
C5 C6 C7 109.7(3)
C5 C6 C1 119.0(3)
C7 C6 C1 131.3(4)
C5 C6 Zr1 72.8(2)
C7 C6 Zr1 136.8(3)
C1 C6 Zr1 64.9(2)
C8 C7 C6 103.7(3)
C8 C7 Si4 121.7(3)
C6 C7 Si4 134.3(3)
C7 C8 C9 113.6(3)
C8 C9 C5 104.5(3)
C8 C9 Si3 122.8(3)
C5 C9 Si3 132.6(3)
C11 C10 C14 103.5(4)
C11 C10 Si1 122.7(3)
C14 C10 Si1 128.3(3)
C11 C10 Zr1 70.4(2)
C14 C10 Zr1 78.7(2)
Si1 C10 Zr1 135.16(17)
C10 C11 C12 114.4(4)
C10 C11 Zr1 76.3(2)
C12 C11 Zr1 76.4(2)
C11 C12 C13 103.5(3)
C11 C12 Si2 122.6(3)
C13 C12 Si2 129.5(3)
C11 C12 Zr1 70.1(2)
C13 C12 Zr1 78.8(2)
Si2 C12 Zr1 132.98(17)
C18 C13 C14 119.0(4)
C18 C13 C12 131.8(4)
C14 C13 C12 109.2(3)
C18 C13 Zr1 124.6(2)
C14 C13 Zr1 74.0(2)
C12 C13 Zr1 68.70(19)
C15 C14 C13 118.9(4)
C15 C14 C10 131.9(4)
C13 C14 C10 109.2(4)
C15 C14 Zr1 125.9(2)
C13 C14 Zr1 74.5(2)
C10 C14 Zr1 68.54(19)
C16 C15 C14 121.6(5)
C15 C16 C17 119.2(5)
C18 C17 C16 122.1(5)
C17 C18 C13 119.3(4)
O1 C20 C21 107.7(4)
O2 C21 C20 107.7(4)
O1A Zr1A O2A 68.12(10)
O1A Zr1A C1A 89.38(13)
O2A Zr1A C1A 130.36(11)
O1A Zr1A C4A 130.05(11)
O2A Zr1A C4A 86.35(13)
C1A Zr1A C4A 75.16(15)
O1A Zr1A C11A 126.50(13)
O2A Zr1A C11A 125.68(12)
C1A Zr1A C11A 103.50(14)
C4A Zr1A C11A 103.37(15)
O1A Zr1A C2A 122.70(13)
O2A Zr1A C2A 144.76(12)
C1A Zr1A C2A 34.05(13)
C4A Zr1A C2A 60.71(15)
C11A Zr1A C2A 77.55(14)
O1A Zr1A C3A 147.52(12)
O2A Zr1A C3A 119.13(13)
C1A Zr1A C3A 61.32(15)
C4A Zr1A C3A 33.81(13)
C11A Zr1A C3A 77.30(14)
C2A Zr1A C3A 32.87(13)
O1A Zr1A C10A 122.64(11)
O2A Zr1A C10A 91.99(11)
C1A Zr1A C10A 135.84(13)
C4A Zr1A C10A 99.43(13)
C11A Zr1A C10A 33.95(12)
C2A Zr1A C10A 104.69(13)
C3A Zr1A C10A 89.60(13)
O1A Zr1A C12A 95.50(11)
O2A Zr1A C12A 130.58(11)
C1A Zr1A C12A 93.71(13)
C4A Zr1A C12A 132.00(13)
C11A Zr1A C12A 33.13(12)
C2A Zr1A C12A 83.90(13)
C3A Zr1A C12A 99.82(13)
C10A Zr1A C12A 57.02(12)
O1A Zr1A C6A 79.76(11)
O2A Zr1A C6A 96.74(10)
C1A Zr1A C6A 34.20(12)
C4A Zr1A C6A 60.78(13)
C11A Zr1A C6A 134.95(13)
C2A Zr1A C6A 57.69(12)
C3A Zr1A C6A 68.13(13)
C10A Zr1A C6A 157.59(13)
C12A Zr1A C6A 127.03(12)
O1A Zr1A C5A 97.17(10)
O2A Zr1A C5A 78.08(10)
C1A Zr1A C5A 60.90(13)
C4A Zr1A C5A 33.93(12)
C11A Zr1A C5A 134.65(14)
C2A Zr1A C5A 67.62(12)
C3A Zr1A C5A 57.63(12)
C10A Zr1A C5A 131.97(12)
C12A Zr1A C5A 151.34(12)
C6A Zr1A C5A 32.49(11)
O1A Zr1A C14A 89.59(11)
O2A Zr1A C14A 78.74(10)
C1A Zr1A C14A 147.36(13)
C4A Zr1A C14A 127.86(13)
C11A Zr1A C14A 52.94(13)
C2A Zr1A C14A 130.40(12)
C3A Zr1A C14A 122.51(13)
C10A Zr1A C14A 33.05(11)
C12A Zr1A C14A 53.95(12)
C6A Zr1A C14A 169.35(12)
C5A Zr1A C14A 151.33(12)
C12A Si1A C23A 106.64(18)
C12A Si1A C25A 110.9(2)
C23A Si1A C25A 110.01(19)
C12A Si1A C24A 114.45(18)
C23A Si1A C24A 107.4(2)
C25A Si1A C24A 107.4(2)
C10A Si2A C28A 106.70(17)
C10A Si2A C26A 110.65(18)
C28A Si2A C26A 109.2(2)
C10A Si2A C27A 115.85(18)
C28A Si2A C27A 105.7(2)
C26A Si2A C27A 108.5(2)
C7A Si3A C30A 113.67(17)
C7A Si3A C29A 111.76(18)
C30A Si3A C29A 108.55(19)
C7A Si3A C31A 109.73(18)
C30A Si3A C31A 106.78(19)
C29A Si3A C31A 106.0(2)
C9A Si4A C33A 112.0(2)
C9A Si4A C32A 110.02(17)
C33A Si4A C32A 105.55(18)
C9A Si4A C34A 113.60(18)
C33A Si4A C34A 108.1(2)
C32A Si4A C34A 107.14(19)
C20' O1A C19A 108.6(8)
C20' O1A C20A 26.5(7)
C19A O1A C20A 116.8(8)
C20' O1A Zr1A 125.5(8)
C19A O1A Zr1A 125.8(2)
C20A O1A Zr1A 113.6(8)
C21A O2A C22A 111.4(10)
C21A O2A C21' 23.2(8)
C22A O2A C21' 115.8(10)
C21A O2A Zr1A 122.9(10)
C22A O2A Zr1A 125.7(3)
C21' O2A Zr1A 113.9(10)
C2A C1A C6A 115.1(4)
C2A C1A Zr1A 77.1(2)
C6A C1A Zr1A 80.4(2)
C3A C2A C1A 122.4(4)
C3A C2A Zr1A 73.8(2)
C1A C2A Zr1A 68.9(2)
C2A C3A C4A 121.1(4)
C2A C3A Zr1A 73.3(3)
C4A C3A Zr1A 69.2(2)
C3A C4A C5A 116.3(4)
C3A C4A Zr1A 77.0(3)
C5A C4A Zr1A 81.2(3)
C9A C5A C6A 109.0(3)
C9A C5A C4A 132.0(4)
C6A C5A C4A 119.0(3)
C9A C5A Zr1A 136.4(3)
C6A C5A Zr1A 72.71(19)
C4A C5A Zr1A 64.9(2)
C5A C6A C7A 108.6(3)
C5A C6A C1A 120.3(3)
C7A C6A C1A 131.1(4)
C5A C6A Zr1A 74.80(19)
C7A C6A Zr1A 135.4(3)
C1A C6A Zr1A 65.4(2)
C8A C7A C6A 104.3(3)
C8A C7A Si3A 123.1(3)
C6A C7A Si3A 132.0(3)
C7A C8A C9A 113.7(3)
C8A C9A C5A 104.3(3)
C8A C9A Si4A 122.1(3)
C5A C9A Si4A 132.3(3)
C11A C10A C14A 102.8(3)
C11A C10A Si2A 123.1(3)
C14A C10A Si2A 127.3(3)
C11A C10A Zr1A 70.9(2)
C14A C10A Zr1A 79.1(2)
Si2A C10A Zr1A 136.48(18)
C12A C11A C10A 114.2(4)
C12A C11A Zr1A 77.5(2)
C10A C11A Zr1A 75.1(2)
C11A C12A C13A 104.0(4)
C11A C12A Si1A 126.1(3)
C13A C12A Si1A 125.1(3)
C11A C12A Zr1A 69.3(2)
C13A C12A Zr1A 79.8(2)
Si1A C12A Zr1A 134.43(17)
C18A C13A C14A 119.4(4)
C18A C13A C12A 131.4(4)
C14A C13A C12A 109.1(4)
C18A C13A Zr1A 128.6(3)
C14A C13A Zr1A 72.3(2)
C12A C13A Zr1A 68.2(2)
C15A C14A C13A 117.8(4)
C15A C14A C10A 132.5(4)
C13A C14A C10A 109.6(4)
C15A C14A Zr1A 123.8(2)
C13A C14A Zr1A 76.5(2)
C10A C14A Zr1A 67.86(19)
C16A C15A C14A 120.4(5)
C15A C16A C17A 121.2(5)
C18A C17A C16A 119.8(5)
C17A C18A C13A 121.1(5)
C21A C20A O1A 109.6(14)
O1A C20' C21' 105.4(15)
O2A C21A C20A 108.9(16)
C20' C21' O2A 106.7(15)
O1B Zr1B O2B 68.52(10)
O1B Zr1B C4B 91.06(14)
O2B Zr1B C4B 131.77(12)
O1B Zr1B C1B 128.36(11)
O2B Zr1B C1B 84.63(12)
C4B Zr1B C1B 74.70(15)
O1B Zr1B C11B 125.27(13)
O2B Zr1B C11B 126.59(12)
C4B Zr1B C11B 101.14(14)
C1B Zr1B C11B 106.25(15)
O1B Zr1B C3B 124.84(13)
O2B Zr1B C3B 143.79(12)
C4B Zr1B C3B 34.30(14)
C1B Zr1B C3B 60.47(14)
C11B Zr1B C3B 76.37(13)
O1B Zr1B C2B 147.77(12)
O2B Zr1B C2B 116.56(13)
C4B Zr1B C2B 61.20(15)
C1B Zr1B C2B 33.39(13)
C11B Zr1B C2B 79.12(14)
C3B Zr1B C2B 32.87(13)
O1B Zr1B C12B 122.18(11)
O2B Zr1B C12B 93.23(11)
C4B Zr1B C12B 133.12(14)
C1B Zr1B C12B 101.81(13)
C11B Zr1B C12B 33.64(12)
C3B Zr1B C12B 102.54(14)
C2B Zr1B C12B 89.91(13)
O1B Zr1B C10B 93.84(11)
O2B Zr1B C10B 130.83(10)
C4B Zr1B C10B 92.13(13)
C1B Zr1B C10B 135.09(14)
C11B Zr1B C10B 33.42(12)
C3B Zr1B C10B 84.39(13)
C2B Zr1B C10B 102.68(13)
C12B Zr1B C10B 56.90(12)
O1B Zr1B C5B 79.98(11)
O2B Zr1B C5B 98.21(10)
C4B Zr1B C5B 33.82(12)
C1B Zr1B C5B 60.59(13)
C11B Zr1B C5B 133.18(13)
C3B Zr1B C5B 57.77(12)
C2B Zr1B C5B 67.83(13)
C12B Zr1B C5B 157.68(13)
C10B Zr1B C5B 124.44(12)
O1B Zr1B C6B 95.82(11)
O2B Zr1B C6B 78.13(10)
C4B Zr1B C6B 60.38(13)
C1B Zr1B C6B 34.02(13)
C11B Zr1B C6B 136.49(14)
C3B Zr1B C6B 67.61(12)
C2B Zr1B C6B 57.37(13)
C12B Zr1B C6B 134.99(13)
C10B Zr1B C6B 150.92(12)
C5B Zr1B C6B 32.27(11)
O1B Zr1B C13B 89.69(11)
O2B Zr1B C13B 79.49(10)
C4B Zr1B C13B 146.05(13)
C1B Zr1B C13B 128.85(13)
C11B Zr1B C13B 52.59(12)
C3B Zr1B C13B 128.96(13)
C2B Zr1B C13B 122.40(13)
C12B Zr1B C13B 32.50(11)
C10B Zr1B C13B 53.96(11)
C5B Zr1B C13B 169.51(13)
C6B Zr1B C13B 153.10(12)
C25B Si1B C10B 110.27(19)
C25B Si1B C23B 108.68(18)
C10B Si1B C23B 106.19(17)
C25B Si1B C24B 106.92(19)
C10B Si1B C24B 116.70(18)
C23B Si1B C24B 107.86(19)
C26B Si2B C28B 110.2(2)
C26B Si2B C12B 111.23(19)
C28B Si2B C12B 106.10(18)
C26B Si2B C27B 108.0(3)
C28B Si2B C27B 105.6(3)
C12B Si2B C27B 115.5(2)
C9B Si3B C31B 108.31(18)
C9B Si3B C30B 113.58(18)
C31B Si3B C30B 108.4(2)
C9B Si3B C29B 112.9(2)
C31B Si3B C29B 105.8(2)
C30B Si3B C29B 107.5(2)
C7B Si4B C34B 116.66(17)
C7B Si4B C33B 107.42(18)
C34B Si4B C33B 107.62(18)
C7B Si4B C32B 111.60(19)
C34B Si4B C32B 105.28(19)
C33B Si4B C32B 107.93(18)
C19B O1B C20B 112.9(4)

loop_
_geom_bond_atom_site_label_1
_geom_bond_atom_site_label_2
_geom_bond_distance
Zr1 O2 2.305(2)
Zr1 O1 2.326(3)
Zr1 C4 2.340(4)
Zr1 C1 2.368(4)
Zr1 C11 2.433(4)
Zr1 C3 2.448(4)
Zr1 C2 2.469(4)
Zr1 C10 2.508(3)
Zr1 C12 2.516(3)
Zr1 C5 2.556(3)
Zr1 C6 2.584(3)
Zr1 C14 2.643(3)
Si1 C10 1.855(4)
Si1 C25 1.860(4)
Si1 C24 1.864(4)
Si1 C23 1.870(4)
Si2 C12 1.858(4)
Si2 C27 1.860(4)
Si2 C28 1.862(4)
Si2 C26 1.873(4)
Si3 C9 1.840(4)
Si3 C29 1.871(4)
Si3 C30 1.875(4)
Si3 C31 1.876(4)
Si4 C7 1.834(4)
Si4 C32 1.865(4)
Si4 C33 1.867(4)
Si4 C34 1.875(4)
O1 C19 1.436(4)
O1 C20 1.439(5)
O2 C22 1.431(4)
O2 C21 1.444(4)
C1 C2 1.412(5)
C1 C6 1.457(5)
C2 C3 1.394(5)
C3 C4 1.412(5)
C4 C5 1.455(5)
C5 C9 1.428(5)
C5 C6 1.432(5)
C6 C7 1.433(4)
C7 C8 1.414(5)
C8 C9 1.417(5)
C10 C11 1.418(5)
C10 C14 1.459(5)
C11 C12 1.428(5)
C12 C13 1.451(5)
C13 C18 1.415(5)
C13 C14 1.436(5)
C14 C15 1.397(6)
C15 C16 1.353(6)
C16 C17 1.415(6)
C17 C18 1.358(6)
C20 C21 1.472(6)
Zr1A O1A 2.296(3)
Zr1A O2A 2.311(3)
Zr1A C1A 2.355(4)
Zr1A C4A 2.367(4)
Zr1A C11A 2.425(4)
Zr1A C2A 2.461(4)
Zr1A C3A 2.467(4)
Zr1A C10A 2.479(3)
Zr1A C12A 2.530(3)
Zr1A C6A 2.555(3)
Zr1A C5A 2.583(3)
Zr1A C14A 2.628(3)
Si1A C12A 1.859(4)
Si1A C23A 1.865(4)
Si1A C25A 1.866(4)
Si1A C24A 1.877(4)
Si2A C10A 1.850(4)
Si2A C28A 1.855(4)
Si2A C26A 1.858(4)
Si2A C27A 1.869(4)
Si3A C7A 1.841(4)
Si3A C30A 1.865(4)
Si3A C29A 1.865(4)
Si3A C31A 1.871(4)
Si4A C9A 1.846(4)
Si4A C33A 1.868(4)
Si4A C32A 1.870(4)
Si4A C34A 1.876(4)
O1A C20' 1.347(18)
O1A C19A 1.434(4)
O1A C20A 1.514(15)
O2A C21A 1.37(2)
O2A C22A 1.421(4)
O2A C21' 1.50(2)
C1A C2A 1.414(5)
C1A C6A 1.456(5)
C2A C3A 1.394(6)
C3A C4A 1.409(5)
C4A C5A 1.459(5)
C5A C9A 1.429(5)
C5A C6A 1.437(5)
C6A C7A 1.438(5)
C7A C8A 1.407(5)
C8A C9A 1.412(5)
C10A C11A 1.433(5)
C10A C14A 1.460(5)
C11A C12A 1.416(5)
C12A C13A 1.447(5)
C13A C18A 1.393(6)
C13A C14A 1.427(5)
C14A C15A 1.421(6)
C15A C16A 1.353(6)
C16A C17A 1.397(6)
C17A C18A 1.360(6)
C20A C21A 1.43(3)
C20' C21' 1.56(4)
Zr1B O1B 2.297(3)
Zr1B O2B 2.312(3)
Zr1B C4B 2.341(4)
Zr1B C1B 2.380(4)
Zr1B C11B 2.425(4)
Zr1B C3B 2.448(4)
Zr1B C2B 2.474(4)
Zr1B C12B 2.493(3)
Zr1B C10B 2.516(3)
Zr1B C5B 2.575(3)
Zr1B C6B 2.580(3)
Zr1B C13B 2.643(3)
Si1B C25B 1.857(4)
Si1B C10B 1.863(4)
Si1B C23B 1.864(4)
Si1B C24B 1.870(4)
Si2B C26B 1.832(4)
Si2B C28B 1.845(4)
Si2B C12B 1.853(4)
Si2B C27B 1.859(5)
Si3B C9B 1.840(4)
Si3B C31B 1.857(4)
Si3B C30B 1.858(4)
Si3B C29B 1.873(5)
Si4B C7B 1.845(4)
Si4B C34B 1.864(4)
Si4B C33B 1.865(4)
Si4B C32B 1.869(4)
O1B C19B 1.420(4)
O1B C20B 1.454(5)
O2B C22B 1.429(5)
O2B C21B 1.438(5)
C1B C2B 1.397(5)
C1B C6B 1.463(5)
C2B C3B 1.393(6)
C3B C4B 1.416(6)
C4B C5B 1.447(5)
C5B C6B 1.432(5)
C5B C9B 1.436(5)
C6B C7B 1.442(5)
C7B C8B 1.403(5)
C8B C9B 1.413(5)
C10B C11B 1.423(5)
C10B C14B 1.454(5)
C11B C12B 1.425(5)
C12B C13B 1.445(5)
C13B C18B 1.417(5)
C13B C14B 1.434(5)
C14B C15B 1.396(5)
C15B C16B 1.349(6)
C16B C17B 1.397(6)
C17B C18B 1.364(6)
C20B C21B 1.479(7)
